data_7201938
loop_
_publ_author_name
'Schulz-Dobrick, Martin'
'Jansen, Martin'

_publ_section_title
;
 Intermolecular forces in intercluster compounds consisting of gold
 clusters and fullerides and in a series of model compounds
 C60&#x00B7;2(PR3)AuCl
;
_journal_issue 6
_journal_name_full CrystEngComm
_journal_page_first 661
_journal_paper_doi 10.1039/b800093j
_journal_volume 10
_journal_year 2008
_chemical_formula_moiety 'C60, 2(C21 H21 Au Cl O3 P)'
_chemical_formula_sum 'C102 H42 Au2 Cl2 O6 P2'
_chemical_formula_weight 1890.13
_chemical_name_systematic
;
?
;
_space_group_IT_number 14
_symmetry_cell_setting monoclinic
_symmetry_space_group_name_Hall '-P 2yn'
_symmetry_space_group_name_H-M 'P 1 21/n 1'
_atom_sites_solution_hydrogens geom
_atom_sites_solution_primary direct
_atom_sites_solution_secondary difmap
_audit_creation_method SHELXL-97
_cell_angle_alpha 90.00
_cell_angle_beta 91.0610(10)
_cell_angle_gamma 90.00
_cell_formula_units_Z 2
_cell_length_a 10.7773(3)
_cell_length_b 18.9350(5)
_cell_length_c 16.3066(4)
_cell_measurement_temperature 100(2)
_cell_volume 3327.09(15)
_computing_cell_refinement 'SMART32 (Bruker AXS)'
_computing_data_collection 'SMART32 (Bruker AXS)'
_computing_data_reduction 'SMART32 (Bruker AXS)'
_computing_molecular_graphics 'Diamond 3.0b (Crystal-Impact, 2005)'
_computing_structure_refinement 'SHELXL-97 (Sheldrick, 1997)'
_computing_structure_solution 'SHELXS-97 (Sheldrick, 1990)'
_diffrn_ambient_temperature 100(2)
_diffrn_measured_fraction_theta_full 0.965
_diffrn_measured_fraction_theta_max 0.965
_diffrn_measurement_device_type 'AXS Bruker, SMART APEX'
_diffrn_radiation_monochromator graphite
_diffrn_radiation_source 'fine-focus sealed tube'
_diffrn_radiation_type MoK\a
_diffrn_radiation_wavelength 0.71073
_diffrn_reflns_av_R_equivalents 0.0271
_diffrn_reflns_av_sigmaI/netI 0.0258
_diffrn_reflns_limit_h_max 18
_diffrn_reflns_limit_h_min -18
_diffrn_reflns_limit_k_max 31
_diffrn_reflns_limit_k_min -33
_diffrn_reflns_limit_l_max 28
_diffrn_reflns_limit_l_min -27
_diffrn_reflns_number 75995
_diffrn_reflns_theta_full 39.02
_diffrn_reflns_theta_max 39.02
_diffrn_reflns_theta_min 2.15
_exptl_absorpt_coefficient_mu 4.603
_exptl_absorpt_correction_T_max 0.501
_exptl_absorpt_correction_T_min 0.441
_exptl_absorpt_correction_type empirical
_exptl_absorpt_process_details ' SADABS, G.M. Sheldrick, Bruker AXS Inc., Madison, WI (1998).'
_exptl_crystal_colour black
_exptl_crystal_density_diffrn 1.887
_exptl_crystal_density_method 'not measured'
_exptl_crystal_F_000 1848
_exptl_crystal_size_max 0.2
_exptl_crystal_size_mid 0.15
_exptl_crystal_size_min 0.15
_refine_diff_density_max 3.371
_refine_diff_density_min -0.632
_refine_diff_density_rms 0.156
_refine_ls_extinction_method none
_refine_ls_goodness_of_fit_ref 1.052
_refine_ls_hydrogen_treatment mixed
_refine_ls_matrix_type full
_refine_ls_number_parameters 598
_refine_ls_number_reflns 18695
_refine_ls_number_restraints 0
_refine_ls_restrained_S_all 1.052
_refine_ls_R_factor_all 0.0367
_refine_ls_R_factor_gt 0.0299
_refine_ls_shift/su_max 0.005
_refine_ls_shift/su_mean 0.000
_refine_ls_structure_factor_coef Fsqd
_refine_ls_weighting_details 'calc w=1/[\s^2^(Fo^2^)+(0.0410P)^2^+1.0340P] where P=(Fo^2^+2Fc^2^)/3'
_refine_ls_weighting_scheme calc
_refine_ls_wR_factor_gt 0.0715
_refine_ls_wR_factor_ref 0.0741
_reflns_number_gt 16136
_reflns_number_total 18695
_reflns_threshold_expression >2sigma(I)
_cod_data_source_file b800093j.txt
_cod_data_source_block C60_2Panis3AuCl_100K
_cod_original_sg_symbol_H-M 'P 21/n'
_cod_database_code 7201938

loop_
_symmetry_equiv_pos_as_xyz
'x, y, z'
'-x+1/2, y+1/2, -z+1/2'
'-x, -y, -z'
'x-1/2, -y-1/2, z-1/2'

loop_
_atom_site_label
_atom_site_type_symbol
_atom_site_fract_x
_atom_site_fract_y
_atom_site_fract_z
_atom_site_U_iso_or_equiv
_atom_site_adp_type
_atom_site_occupancy
_atom_site_symmetry_multiplicity
_atom_site_calc_flag
_atom_site_refinement_flags
_atom_site_disorder_assembly
_atom_site_disorder_group
Au1 Au 1.002465(5) -0.016810(3) 0.239577(4) 0.01946(2) Uani 1 1 d . . .
Cl1 Cl 1.00836(4) -0.13232(2) 0.28064(3) 0.02812(8) Uani 1 1 d . . .
P1 P 0.99439(3) 0.092521(19) 0.18887(2) 0.01706(6) Uani 1 1 d . . .
O1 O 0.47606(12) 0.16057(8) 0.08773(10) 0.0336(3) Uani 1 1 d . . .
O2 O 1.17027(14) 0.31729(8) 0.41831(9) 0.0319(3) Uani 1 1 d . . .
O3 O 1.31459(13) 0.11594(8) -0.10286(9) 0.0287(3) Uani 1 1 d . . .
C101 C 0.83746(13) 0.11746(8) 0.16236(9) 0.0177(2) Uani 1 1 d . . .
C102 C 0.79292(14) 0.18601(8) 0.16996(10) 0.0191(2) Uani 1 1 d . . .
C103 C 0.67149(14) 0.20342(8) 0.14651(10) 0.0200(2) Uani 1 1 d . . .
C104 C 0.59478(14) 0.15097(9) 0.11417(11) 0.0228(3) Uani 1 1 d . . .
C105 C 0.63801(16) 0.08131(9) 0.10728(12) 0.0270(3) Uani 1 1 d . . .
C106 C 0.75787(15) 0.06497(9) 0.13168(11) 0.0226(3) Uani 1 1 d . . .
C107 C 1.05344(13) 0.16134(7) 0.25542(9) 0.0172(2) Uani 1 1 d . . .
C108 C 1.14407(14) 0.20912(8) 0.23126(9) 0.0194(2) Uani 1 1 d . . .
C109 C 1.18685(15) 0.26231(8) 0.28420(10) 0.0211(3) Uani 1 1 d . . .
C110 C 1.13653(15) 0.26817(8) 0.36182(10) 0.0225(3) Uani 1 1 d . . .
C111 C 1.04494(16) 0.22048(10) 0.38648(11) 0.0265(3) Uani 1 1 d . . .
C112 C 1.00549(15) 0.16757(9) 0.33422(10) 0.0233(3) Uani 1 1 d . . .
C113 C 1.08251(13) 0.09843(7) 0.09619(9) 0.0180(2) Uani 1 1 d . . .
C114 C 1.04491(14) 0.13949(8) 0.02957(10) 0.0199(2) Uani 1 1 d . . .
C115 C 1.11888(15) 0.14606(8) -0.03928(10) 0.0211(3) Uani 1 1 d . . .
C116 C 1.27014(15) 0.06834(9) 0.02497(11) 0.0237(3) Uani 1 1 d . . .
C117 C 1.23301(15) 0.11158(8) -0.04047(10) 0.0216(3) Uani 1 1 d . . .
C118 C 1.19572(15) 0.06198(8) 0.09271(11) 0.0213(3) Uani 1 1 d . . .
C119 C 0.42121(16) 0.22796(10) 0.10035(12) 0.0268(3) Uani 1 1 d . . .
C120 C 1.2622(3) 0.36755(12) 0.39535(15) 0.0410(5) Uani 1 1 d . . .
C121 C 1.29131(19) 0.16883(11) -0.16380(12) 0.0299(4) Uani 1 1 d . . .
H102 H 0.847(2) 0.2160(12) 0.1862(15) 0.021(5) Uiso 1 1 d . . .
H103 H 0.642(2) 0.2508(12) 0.1528(16) 0.025(6) Uiso 1 1 d . . .
H105 H 0.586(3) 0.0483(16) 0.0871(19) 0.042(8) Uiso 1 1 d . . .
H106 H 0.791(2) 0.0201(12) 0.1361(18) 0.024(6) Uiso 1 1 d . . .
H108 H 1.176(2) 0.2063(13) 0.1778(15) 0.025(6) Uiso 1 1 d . . .
H109 H 1.249(2) 0.2937(12) 0.2671(15) 0.023(5) Uiso 1 1 d . . .
H111 H 1.012(2) 0.2242(14) 0.4413(18) 0.036(7) Uiso 1 1 d . . .
H112 H 0.952(3) 0.1363(16) 0.3512(19) 0.044(8) Uiso 1 1 d . . .
H114 H 0.967(2) 0.1612(13) 0.0304(16) 0.025(6) Uiso 1 1 d . . .
H115 H 1.096(2) 0.1709(14) -0.0844(18) 0.035(7) Uiso 1 1 d . . .
H116 H 1.349(2) 0.0451(13) 0.0221(16) 0.024(6) Uiso 1 1 d . . .
H118 H 1.219(2) 0.0374(14) 0.1376(17) 0.028(6) Uiso 1 1 d . . .
H19A H 0.342(2) 0.2243(14) 0.0735(17) 0.034(7) Uiso 1 1 d . . .
H19B H 0.412(2) 0.2383(14) 0.1577(18) 0.033(6) Uiso 1 1 d . . .
H19C H 0.473(2) 0.2640(13) 0.0769(17) 0.030(6) Uiso 1 1 d . . .
H20A H 1.342(3) 0.3438(16) 0.379(2) 0.047(8) Uiso 1 1 d . . .
H20B H 1.278(4) 0.396(2) 0.438(3) 0.081(13) Uiso 1 1 d . . .
H20C H 1.237(3) 0.3901(19) 0.348(2) 0.063(10) Uiso 1 1 d . . .
H21A H 1.217(3) 0.1552(15) -0.2004(19) 0.039(7) Uiso 1 1 d . . .
H21B H 1.278(2) 0.2134(14) -0.1355(17) 0.032(6) Uiso 1 1 d . . .
H21C H 1.363(2) 0.1693(14) -0.2010(18) 0.037(7) Uiso 1 1 d . . .
C1 C 0.70238(15) 1.12221(9) 0.59753(10) 0.0214(3) Uani 1 1 d . . .
C2 C 0.65315(15) 1.08432(8) 0.66701(10) 0.0207(3) Uani 1 1 d . . .
C3 C 0.70927(16) 1.01496(8) 0.66923(11) 0.0222(3) Uani 1 1 d . . .
C4 C 0.79348(15) 1.00993(9) 0.60086(11) 0.0225(3) Uani 1 1 d . . .
C5 C 0.78956(14) 1.07612(9) 0.55656(10) 0.0213(3) Uani 1 1 d . . .
C6 C 0.79609(14) 1.07681(8) 0.47196(10) 0.0212(3) Uani 1 1 d . . .
C7 C 0.62632(15) 1.16702(8) 0.55146(10) 0.0212(3) Uani 1 1 d . . .
C8 C 0.52932(15) 1.09306(8) 0.68733(10) 0.0211(3) Uani 1 1 d . . .
C9 C 0.63923(16) 0.95677(9) 0.69190(10) 0.0237(3) Uani 1 1 d . . .
C10 C 0.80420(14) 0.94686(9) 0.55769(11) 0.0227(3) Uani 1 1 d . . .
C11 C 0.63303(15) 1.16761(8) 0.46266(10) 0.0214(3) Uani 1 1 d . . .
C12 C 0.49700(15) 1.17585(8) 0.57294(10) 0.0217(3) Uani 1 1 d . . .
C13 C 0.45010(15) 1.13959(8) 0.63942(10) 0.0218(3) Uani 1 1 d . . .
C14 C 0.45573(16) 1.03228(9) 0.71152(10) 0.0222(3) Uani 1 1 d . . .
C15 C 0.51057(16) 0.96559(9) 0.71350(10) 0.0227(3) Uani 1 1 d . . .
C16 C 0.65087(16) 0.89064(9) 0.64715(11) 0.0231(3) Uani 1 1 d . . .
C17 C 0.73048(15) 0.88603(8) 0.58174(11) 0.0231(3) Uani 1 1 d . . .
C18 C 0.69280(15) 0.84880(8) 0.50790(11) 0.0226(3) Uani 1 1 d . . .
C19 C 0.57556(16) 0.81814(8) 0.50236(11) 0.0224(3) Uani 1 1 d . . .
C20 C 0.49193(16) 0.82331(8) 0.57066(10) 0.0217(3) Uani 1 1 d . . .
C21 C 0.52910(16) 0.85884(8) 0.64173(10) 0.0229(3) Uani 1 1 d . . .
C22 C 0.44179(16) 0.90490(8) 0.68271(10) 0.0231(3) Uani 1 1 d . . .
C23 C 0.32224(16) 0.91372(8) 0.65076(10) 0.0224(3) Uani 1 1 d . . .
C24 C 0.28448(15) 0.87675(8) 0.57639(10) 0.0218(3) Uani 1 1 d . . .
C25 C 0.26554(16) 0.98314(8) 0.64859(11) 0.0222(3) Uani 1 1 d . . .
C26 C 0.19272(15) 0.98901(8) 0.57339(11) 0.0219(3) Uani 1 1 d . . .
C27 C 0.18852(14) 1.05284(9) 0.53066(11) 0.0228(3) Uani 1 1 d . . .
C28 C 0.25744(15) 1.11341(9) 0.56178(11) 0.0230(3) Uani 1 1 d . . .
C29 C 0.32727(15) 1.10779(8) 0.63381(10) 0.0224(3) Uani 1 1 d . . .
C30 C 0.33146(15) 1.04124(9) 0.67840(10) 0.0221(3) Uani 1 1 d . . .

loop_
_atom_site_aniso_label
_atom_site_aniso_U_11
_atom_site_aniso_U_22
_atom_site_aniso_U_33
_atom_site_aniso_U_23
_atom_site_aniso_U_13
_atom_site_aniso_U_12
Au1 0.01935(3) 0.01519(3) 0.02376(3) 0.00371(2) -0.00194(2) -0.00205(2)
Cl1 0.02848(18) 0.01761(15) 0.0380(2) 0.00793(14) -0.00585(15) -0.00340(12)
P1 0.01683(15) 0.01484(14) 0.01949(16) 0.00203(12) -0.00019(12) -0.00106(11)
O1 0.0175(5) 0.0343(7) 0.0485(8) -0.0211(6) -0.0087(5) 0.0057(5)
O2 0.0408(7) 0.0290(6) 0.0256(6) -0.0106(5) -0.0052(5) 0.0024(5)
O3 0.0260(6) 0.0326(6) 0.0279(6) -0.0072(5) 0.0105(5) -0.0026(5)
C101 0.0165(5) 0.0178(6) 0.0188(6) 0.0004(4) 0.0006(4) -0.0023(4)
C102 0.0169(6) 0.0167(6) 0.0236(7) 0.0007(5) -0.0005(5) -0.0028(4)
C103 0.0179(6) 0.0187(6) 0.0234(7) -0.0008(5) 0.0007(5) 0.0002(4)
C104 0.0160(6) 0.0261(7) 0.0263(7) -0.0078(6) -0.0008(5) 0.0013(5)
C105 0.0199(7) 0.0254(7) 0.0355(9) -0.0132(6) -0.0042(6) -0.0006(5)
C106 0.0199(6) 0.0196(6) 0.0282(7) -0.0062(5) -0.0012(5) -0.0007(5)
C107 0.0170(5) 0.0170(5) 0.0175(6) 0.0022(4) -0.0007(4) 0.0002(4)
C108 0.0226(6) 0.0179(6) 0.0177(6) 0.0015(4) -0.0003(5) -0.0023(5)
C109 0.0267(7) 0.0165(6) 0.0199(6) 0.0017(5) -0.0042(5) -0.0024(5)
C110 0.0254(7) 0.0202(6) 0.0217(7) -0.0034(5) -0.0049(5) 0.0055(5)
C111 0.0234(7) 0.0364(9) 0.0198(7) -0.0043(6) 0.0031(5) 0.0033(6)
C112 0.0181(6) 0.0304(7) 0.0214(7) 0.0011(6) 0.0032(5) -0.0017(5)
C113 0.0179(6) 0.0152(5) 0.0209(6) -0.0021(4) 0.0001(4) -0.0003(4)
C114 0.0200(6) 0.0176(6) 0.0220(6) 0.0005(5) 0.0019(5) 0.0011(4)
C115 0.0243(7) 0.0182(6) 0.0210(6) -0.0011(5) 0.0028(5) -0.0006(5)
C116 0.0194(6) 0.0243(7) 0.0275(8) -0.0062(6) 0.0011(5) 0.0020(5)
C117 0.0216(6) 0.0209(6) 0.0223(7) -0.0066(5) 0.0049(5) -0.0035(5)
C118 0.0209(6) 0.0198(6) 0.0232(7) -0.0027(5) -0.0015(5) 0.0030(5)
C119 0.0205(7) 0.0306(8) 0.0293(8) -0.0079(6) -0.0008(6) 0.0042(6)
C120 0.0608(15) 0.0274(9) 0.0342(10) -0.0056(8) -0.0159(10) -0.0094(9)
C121 0.0353(9) 0.0320(8) 0.0228(8) -0.0061(6) 0.0093(6) -0.0093(7)
C1 0.0210(6) 0.0198(6) 0.0234(7) -0.0045(5) -0.0006(5) -0.0057(5)
C2 0.0239(6) 0.0204(6) 0.0177(6) -0.0033(5) -0.0033(5) -0.0039(5)
C3 0.0229(7) 0.0239(7) 0.0194(7) -0.0003(5) -0.0055(5) -0.0015(5)
C4 0.0173(6) 0.0246(7) 0.0253(7) -0.0005(5) -0.0045(5) -0.0014(5)
C5 0.0166(6) 0.0224(6) 0.0249(7) -0.0008(5) -0.0021(5) -0.0042(5)
C6 0.0161(6) 0.0223(6) 0.0254(7) -0.0010(5) 0.0033(5) -0.0047(5)
C7 0.0251(7) 0.0141(5) 0.0244(7) -0.0027(5) 0.0011(5) -0.0052(5)
C8 0.0257(7) 0.0210(6) 0.0167(6) -0.0056(5) 0.0002(5) -0.0029(5)
C9 0.0276(7) 0.0258(7) 0.0175(6) 0.0041(5) -0.0055(5) -0.0007(6)
C10 0.0169(6) 0.0228(7) 0.0282(7) 0.0012(5) -0.0027(5) 0.0021(5)
C11 0.0254(7) 0.0149(5) 0.0239(7) 0.0014(5) 0.0014(5) -0.0058(5)
C12 0.0265(7) 0.0144(6) 0.0242(7) -0.0041(5) 0.0003(5) -0.0004(5)
C13 0.0264(7) 0.0176(6) 0.0214(7) -0.0066(5) 0.0026(5) -0.0005(5)
C14 0.0285(7) 0.0243(6) 0.0139(6) -0.0024(5) 0.0038(5) -0.0034(5)
C15 0.0295(7) 0.0253(7) 0.0132(6) 0.0017(5) 0.0000(5) -0.0020(6)
C16 0.0262(7) 0.0198(6) 0.0230(7) 0.0055(5) -0.0059(5) 0.0011(5)
C17 0.0221(6) 0.0175(6) 0.0293(8) 0.0035(5) -0.0052(5) 0.0035(5)
C18 0.0225(6) 0.0159(6) 0.0293(8) 0.0004(5) 0.0006(5) 0.0057(5)
C19 0.0276(7) 0.0127(5) 0.0269(7) -0.0003(5) -0.0002(5) 0.0025(5)
C20 0.0267(7) 0.0133(5) 0.0249(7) 0.0043(5) 0.0007(5) -0.0017(5)
C21 0.0299(7) 0.0177(6) 0.0211(7) 0.0065(5) -0.0005(5) -0.0001(5)
C22 0.0302(7) 0.0213(6) 0.0179(6) 0.0049(5) 0.0030(5) -0.0033(5)
C23 0.0266(7) 0.0213(6) 0.0195(6) 0.0025(5) 0.0071(5) -0.0055(5)
C24 0.0216(6) 0.0205(6) 0.0235(7) 0.0021(5) 0.0035(5) -0.0064(5)
C25 0.0211(7) 0.0247(7) 0.0211(7) -0.0010(5) 0.0079(5) -0.0030(5)
C26 0.0159(6) 0.0248(7) 0.0252(7) -0.0013(5) 0.0048(5) -0.0020(5)
C27 0.0155(6) 0.0227(7) 0.0304(8) -0.0023(6) 0.0029(5) 0.0020(5)
C28 0.0200(6) 0.0204(6) 0.0286(8) -0.0033(5) 0.0041(5) 0.0039(5)
C29 0.0234(7) 0.0206(6) 0.0233(7) -0.0058(5) 0.0059(5) 0.0003(5)
C30 0.0237(7) 0.0238(7) 0.0190(6) -0.0045(5) 0.0072(5) -0.0021(5)

loop_
_atom_type_symbol
_atom_type_description
_atom_type_scat_dispersion_real
_atom_type_scat_dispersion_imag
_atom_type_scat_source
C C 0.0033 0.0016 'International Tables Vol C Tables 4.2.6.8 and 6.1.1.4'
H H 0.0000 0.0000 'International Tables Vol C Tables 4.2.6.8 and 6.1.1.4'
O O 0.0106 0.0060 'International Tables Vol C Tables 4.2.6.8 and 6.1.1.4'
P P 0.1023 0.0942 'International Tables Vol C Tables 4.2.6.8 and 6.1.1.4'
Cl Cl 0.1484 0.1585 'International Tables Vol C Tables 4.2.6.8 and 6.1.1.4'
Au Au -2.0133 8.8022 'International Tables Vol C Tables 4.2.6.8 and 6.1.1.4'

loop_
_geom_angle_atom_site_label_1
_geom_angle_atom_site_label_2
_geom_angle_atom_site_label_3
_geom_angle
_geom_angle_site_symmetry_1
_geom_angle_site_symmetry_3
_geom_angle_publ_flag
P1 Au1 Cl1 175.220(17) . . ?
C101 P1 C113 106.82(7) . . ?
C101 P1 C107 105.91(7) . . ?
C113 P1 C107 105.90(7) . . ?
C101 P1 Au1 111.25(5) . . ?
C113 P1 Au1 110.54(5) . . ?
C107 P1 Au1 115.88(5) . . ?
C104 O1 C119 117.82(13) . . ?
C110 O2 C120 117.26(16) . . ?
C117 O3 C121 117.07(14) . . ?
C102 C101 C106 118.99(14) . . ?
C102 C101 P1 123.21(11) . . ?
C106 C101 P1 117.79(11) . . ?
C101 C102 C103 121.29(14) . . ?
C104 C103 C102 118.90(14) . . ?
O1 C104 C103 125.21(15) . . ?
O1 C104 C105 114.41(14) . . ?
C103 C104 C105 120.38(14) . . ?
C106 C105 C104 119.86(15) . . ?
C105 C106 C101 120.55(15) . . ?
C108 C107 C112 118.54(14) . . ?
C108 C107 P1 122.69(11) . . ?
C112 C107 P1 118.77(11) . . ?
C107 C108 C109 121.17(14) . . ?
C110 C109 C108 119.30(15) . . ?
O2 C110 C109 124.73(16) . . ?
O2 C110 C111 115.39(16) . . ?
C109 C110 C111 119.87(15) . . ?
C112 C111 C110 120.12(16) . . ?
C111 C112 C107 120.97(15) . . ?
C114 C113 C118 118.97(14) . . ?
C114 C113 P1 122.63(11) . . ?
C118 C113 P1 118.35(12) . . ?
C113 C114 C115 121.09(14) . . ?
C117 C115 C114 119.17(15) . . ?
C118 C116 C117 119.94(15) . . ?
O3 C117 C115 124.43(16) . . ?
O3 C117 C116 115.28(15) . . ?
C115 C117 C116 120.29(15) . . ?
C116 C118 C113 120.46(15) . . ?
C7 C1 C2 120.23(15) . . ?
C7 C1 C5 119.84(15) . . ?
C2 C1 C5 108.12(14) . . ?
C8 C2 C3 120.32(15) . . ?
C8 C2 C1 119.60(15) . . ?
C3 C2 C1 108.06(14) . . ?
C9 C3 C2 119.85(16) . . ?
C9 C3 C4 120.14(15) . . ?
C2 C3 C4 107.88(14) . . ?
C10 C4 C5 119.51(17) . . ?
C10 C4 C3 120.18(15) . . ?
C5 C4 C3 108.26(14) . . ?
C6 C5 C4 120.32(15) . . ?
C6 C5 C1 119.87(15) . . ?
C4 C5 C1 107.68(15) . . ?
C5 C6 C26 120.34(15) . 3_676 ?
C5 C6 C24 120.31(15) . 3_676 ?
C26 C6 C24 107.22(15) 3_676 3_676 ?
C1 C7 C11 120.26(15) . . ?
C1 C7 C12 119.91(15) . . ?
C11 C7 C12 107.78(14) . . ?
C2 C8 C13 120.22(15) . . ?
C2 C8 C14 120.02(15) . . ?
C13 C8 C14 107.98(14) . . ?
C3 C9 C15 120.08(16) . . ?
C3 C9 C16 119.76(16) . . ?
C15 C9 C16 108.25(15) . . ?
C4 C10 C27 120.50(16) . 3_676 ?
C4 C10 C17 119.42(16) . . ?
C27 C10 C17 108.15(15) 3_676 . ?
C24 C11 C7 119.86(15) 3_676 . ?
C24 C11 C20 119.84(15) 3_676 3_676 ?
C7 C11 C20 108.13(14) . 3_676 ?
C13 C12 C19 120.20(15) . 3_676 ?
C13 C12 C7 119.77(15) . . ?
C19 C12 C7 108.06(14) 3_676 . ?
C12 C13 C8 120.27(15) . . ?
C12 C13 C29 119.99(15) . . ?
C8 C13 C29 108.01(14) . . ?
C15 C14 C30 120.30(15) . . ?
C15 C14 C8 119.29(15) . . ?
C30 C14 C8 108.16(15) . . ?
C14 C15 C9 120.44(15) . . ?
C14 C15 C22 119.69(16) . . ?
C9 C15 C22 108.06(15) . . ?
C17 C16 C21 120.13(16) . . ?
C17 C16 C9 120.06(15) . . ?
C21 C16 C9 107.60(15) . . ?
C16 C17 C18 120.24(15) . . ?
C16 C17 C10 120.43(15) . . ?
C18 C17 C10 107.89(15) . . ?
C19 C18 C17 119.85(15) . . ?
C19 C18 C28 120.14(16) . 3_676 ?
C17 C18 C28 107.98(14) . 3_676 ?
C18 C19 C12 119.85(15) . 3_676 ?
C18 C19 C20 119.92(15) . . ?
C12 C19 C20 108.22(14) 3_676 . ?
C21 C20 C19 119.93(15) . . ?
C21 C20 C11 120.29(15) . 3_676 ?
C19 C20 C11 107.81(14) . 3_676 ?
C20 C21 C16 119.94(16) . . ?
C20 C21 C22 119.57(15) . . ?
C16 C21 C22 108.46(14) . . ?
C23 C22 C15 119.87(15) . . ?
C23 C22 C21 120.17(15) . . ?
C15 C22 C21 107.63(15) . . ?
C22 C23 C25 120.34(15) . . ?
C22 C23 C24 119.89(15) . . ?
C25 C23 C24 107.78(15) . . ?
C11 C24 C23 120.23(15) 3_676 . ?
C11 C24 C6 119.86(15) 3_676 3_676 ?
C23 C24 C6 108.42(14) . 3_676 ?
C30 C25 C26 120.01(15) . . ?
C30 C25 C23 119.72(16) . . ?
C26 C25 C23 108.17(14) . . ?
C27 C26 C25 120.10(15) . . ?
C27 C26 C6 119.35(17) . 3_676 ?
C25 C26 C6 108.42(14) . 3_676 ?
C26 C27 C10 119.97(15) . 3_676 ?
C26 C27 C28 119.85(16) . . ?
C10 C27 C28 107.97(15) 3_676 . ?
C29 C28 C27 120.07(16) . . ?
C29 C28 C18 119.82(15) . 3_676 ?
C27 C28 C18 108.01(15) . 3_676 ?
C28 C29 C30 120.05(15) . . ?
C28 C29 C13 120.00(15) . . ?
C30 C29 C13 107.87(15) . . ?
C25 C30 C14 120.08(15) . . ?
C25 C30 C29 119.92(16) . . ?
C14 C30 C29 107.97(14) . . ?

loop_
_geom_bond_atom_site_label_1
_geom_bond_atom_site_label_2
_geom_bond_distance
_geom_bond_site_symmetry_2
_geom_bond_publ_flag
Au1 P1 2.2303(4) . ?
Au1 Cl1 2.2880(4) . ?
P1 C101 1.8010(15) . ?
P1 C113 1.8032(16) . ?
P1 C107 1.8043(15) . ?
O1 C104 1.355(2) . ?
O1 C119 1.423(2) . ?
O2 C110 1.354(2) . ?
O2 C120 1.428(3) . ?
O3 C117 1.359(2) . ?
O3 C121 1.430(3) . ?
C101 C102 1.390(2) . ?
C101 C106 1.399(2) . ?
C102 C103 1.396(2) . ?
C103 C104 1.390(2) . ?
C104 C105 1.404(2) . ?
C105 C106 1.380(2) . ?
C107 C108 1.393(2) . ?
C107 C112 1.399(2) . ?
C108 C109 1.399(2) . ?
C109 C110 1.391(2) . ?
C110 C111 1.402(3) . ?
C111 C112 1.377(3) . ?
C113 C114 1.390(2) . ?
C113 C118 1.404(2) . ?
C114 C115 1.395(2) . ?
C115 C117 1.393(2) . ?
C116 C118 1.382(2) . ?
C116 C117 1.398(3) . ?
C1 C7 1.390(2) . ?
C1 C2 1.450(2) . ?
C1 C5 1.454(2) . ?
C2 C8 1.391(2) . ?
C2 C3 1.446(2) . ?
C3 C9 1.390(2) . ?
C3 C4 1.454(3) . ?
C4 C10 1.392(2) . ?
C4 C5 1.447(2) . ?
C5 C6 1.383(2) . ?
C6 C26 1.455(2) 3_676 ?
C6 C24 1.457(2) 3_676 ?
C7 C11 1.451(2) . ?
C7 C12 1.453(2) . ?
C8 C13 1.446(2) . ?
C8 C14 1.456(2) . ?
C9 C15 1.447(2) . ?
C9 C16 1.456(2) . ?
C10 C27 1.444(2) 3_676 ?
C10 C17 1.457(2) . ?
C11 C24 1.386(2) 3_676 ?
C11 C20 1.453(2) 3_676 ?
C12 C13 1.387(2) . ?
C12 C19 1.448(2) 3_676 ?
C13 C29 1.456(2) . ?
C14 C15 1.394(2) . ?
C14 C30 1.445(3) . ?
C15 C22 1.452(2) . ?
C16 C17 1.384(3) . ?
C16 C21 1.445(2) . ?
C17 C18 1.447(2) . ?
C18 C19 1.392(2) . ?
C18 C28 1.454(2) 3_676 ?
C19 C12 1.448(2) 3_676 ?
C19 C20 1.449(2) . ?
C20 C21 1.392(2) . ?
C20 C11 1.453(2) 3_676 ?
C21 C22 1.455(2) . ?
C22 C23 1.391(2) . ?
C23 C25 1.450(2) . ?
C23 C24 1.452(2) . ?
C24 C11 1.386(2) 3_676 ?
C24 C6 1.457(2) 3_676 ?
C25 C30 1.392(2) . ?
C25 C26 1.448(3) . ?
C26 C27 1.395(2) . ?
C26 C6 1.455(2) 3_676 ?
C27 C10 1.444(2) 3_676 ?
C27 C28 1.453(2) . ?
C28 C29 1.387(3) . ?
C28 C18 1.454(2) 3_676 ?
C29 C30 1.455(2) . ?
